data_1513115
loop_
_publ_author_name
'Wang, Zhenjun'
'Ren, Jun'
'Wang, Zhongwen'

_publ_section_title
;
 Lewis acids promoted formal intramolecular [3 + 2] parallel and
 cross-cycloadditions of cyclopropane 1,1-diesters with allenes.
;
_journal_issue 22
_journal_name_full 'Organic letters'
_journal_page_first 5682
_journal_page_last 5685
_journal_paper_doi 10.1021/ol402662j
_journal_volume 15
_journal_year 2013
_chemical_formula_sum 'C17 H17 Br O4'
_chemical_formula_weight 365.22
_chemical_name_systematic
; 
 ? 
;
_space_group_IT_number 14
_symmetry_cell_setting monoclinic
_symmetry_space_group_name_Hall '-P 2yn'
_symmetry_space_group_name_H-M 'P 1 21/n 1'
_atom_sites_solution_hydrogens geom
_atom_sites_solution_primary direct
_atom_sites_solution_secondary difmap
_audit_creation_method SHELXL-97
_cell_angle_alpha 90.00
_cell_angle_beta 109.235(4)
_cell_angle_gamma 90.00
_cell_formula_units_Z 4
_cell_length_a 12.112(5)
_cell_length_b 8.925(4)
_cell_length_c 15.461(7)
_cell_measurement_reflns_used 5352
_cell_measurement_temperature 113(2)
_cell_measurement_theta_max 27.9
_cell_measurement_theta_min 1.4
_cell_volume 1578.0(12)
_computing_cell_refinement CrystalClear
_computing_data_collection CrystalClear
_computing_data_reduction CrystalClear
_computing_molecular_graphics 'Bruker SHELXTL'
_computing_publication_material 'CrystalStructure 3.8'
_computing_structure_refinement 'SHELXL-97 (Sheldrick, 1997)'
_computing_structure_solution 'SHELXS-97 (Sheldrick, 1990)'
_diffrn_ambient_temperature 113(2)
_diffrn_detector_area_resol_mean 14.22
_diffrn_measured_fraction_theta_full 0.998
_diffrn_measured_fraction_theta_max 0.998
_diffrn_measurement_device_type 'Rigaku Saturn724 CCD'
_diffrn_measurement_method '\w and \f scans'
_diffrn_radiation_monochromator multilayer
_diffrn_radiation_source 'rotating anode'
_diffrn_radiation_type MoK\a
_diffrn_radiation_wavelength 0.71073
_diffrn_reflns_av_R_equivalents 0.0335
_diffrn_reflns_av_sigmaI/netI 0.0293
_diffrn_reflns_limit_h_max 15
_diffrn_reflns_limit_h_min -15
_diffrn_reflns_limit_k_max 11
_diffrn_reflns_limit_k_min -11
_diffrn_reflns_limit_l_max 20
_diffrn_reflns_limit_l_min -20
_diffrn_reflns_number 18290
_diffrn_reflns_theta_full 27.90
_diffrn_reflns_theta_max 27.90
_diffrn_reflns_theta_min 1.87
_diffrn_standards_decay_% 0
_diffrn_standards_interval_count 0
_diffrn_standards_interval_time 0
_diffrn_standards_number 0
_exptl_absorpt_coefficient_mu 2.620
_exptl_absorpt_correction_T_max 0.7439
_exptl_absorpt_correction_T_min 0.6223
_exptl_absorpt_correction_type multi-scan
_exptl_absorpt_process_details CrystalClear
_exptl_crystal_colour Colorless
_exptl_crystal_density_diffrn 1.537
_exptl_crystal_density_method 'not measured'
_exptl_crystal_description Prism
_exptl_crystal_F_000 744
_exptl_crystal_size_max 0.20
_exptl_crystal_size_mid 0.16
_exptl_crystal_size_min 0.12
_refine_diff_density_max 0.315
_refine_diff_density_min -0.586
_refine_diff_density_rms 0.058
_refine_ls_extinction_method none
_refine_ls_goodness_of_fit_ref 0.993
_refine_ls_hydrogen_treatment constr
_refine_ls_matrix_type full
_refine_ls_number_parameters 201
_refine_ls_number_reflns 3762
_refine_ls_number_restraints 0
_refine_ls_restrained_S_all 0.993
_refine_ls_R_factor_all 0.0298
_refine_ls_R_factor_gt 0.0240
_refine_ls_shift/su_max 0.003
_refine_ls_shift/su_mean 0.000
_refine_ls_structure_factor_coef Fsqd
_refine_ls_weighting_details 'calc w=1/[\s^2^(Fo^2^)+(0.0400P)^2^+0.0000P] where P=(Fo^2^+2Fc^2^)/3'
_refine_ls_weighting_scheme calc
_refine_ls_wR_factor_gt 0.0634
_refine_ls_wR_factor_ref 0.0650
_reflns_number_gt 3040
_reflns_number_total 3762
_reflns_threshold_expression >2sigma(I)
_cod_data_source_file ol402662j_si_001.cif
_cod_data_source_block Z-3j
_cod_depositor_comments
;
The following automatic conversions were performed:

'_symmetry_cell_setting' value 'Monoclinic' changed to 'monoclinic'
according to /home/saulius/struct/CIF-dictionaries/cif_core.dic
dictionary named 'cif_core.dic' version 2.4.2 from 2011-04-26.

Automatic conversion script
Id: cif_fix_values 1891 2012-01-12 08:04:46Z andrius 
;
_cod_original_cell_volume 1577.9(12)
_cod_original_sg_symbol_H-M P2(1)/n
_cod_database_code 1513115

loop_
_symmetry_equiv_pos_as_xyz
'x, y, z'
'-x+1/2, y+1/2, -z+1/2'
'-x, -y, -z'
'x-1/2, -y-1/2, z-1/2'

loop_
_atom_site_label
_atom_site_type_symbol
_atom_site_fract_x
_atom_site_fract_y
_atom_site_fract_z
_atom_site_U_iso_or_equiv
_atom_site_adp_type
_atom_site_occupancy
_atom_site_symmetry_multiplicity
_atom_site_calc_flag
_atom_site_refinement_flags
Br1 Br 0.825862(16) 1.149002(17) 0.033993(11) 0.03003(7) Uani 1 1 d .
O1 O 0.97539(10) 0.48178(11) 0.25282(8) 0.0250(2) Uani 1 1 d .
O2 O 1.00645(9) 0.69968(12) 0.33000(7) 0.0216(2) Uani 1 1 d .
O3 O 1.09866(9) 0.94728(11) 0.20119(7) 0.0221(2) Uani 1 1 d .
O4 O 1.19482(8) 0.72713(12) 0.22946(7) 0.0223(2) Uani 1 1 d .
C1 C 0.85178(13) 0.95744(17) -0.01014(11) 0.0222(3) Uani 1 1 d .
H1 H 0.8515 0.9496 -0.0715 0.027 Uiso 1 1 calc R
C2 C 0.87005(13) 0.83576(16) 0.04035(10) 0.0166(3) Uani 1 1 d .
C3 C 0.88760(13) 0.68052(16) 0.00805(10) 0.0190(3) Uani 1 1 d .
H3 H 0.9094 0.6843 -0.0489 0.023 Uiso 1 1 calc R
C4 C 0.77443(13) 0.59228(17) -0.00699(10) 0.0201(3) Uani 1 1 d .
H4A H 0.7149 0.6266 -0.0644 0.024 Uiso 1 1 calc R
H4B H 0.7895 0.4847 -0.0141 0.024 Uiso 1 1 calc R
C5 C 0.72654(13) 0.61109(16) 0.07195(10) 0.0175(3) Uani 1 1 d .
C6 C 0.63417(13) 0.52230(16) 0.07647(11) 0.0210(3) Uani 1 1 d .
H6 H 0.6068 0.4428 0.0339 0.025 Uiso 1 1 calc R
C7 C 0.58132(13) 0.54851(17) 0.14264(11) 0.0223(3) Uani 1 1 d .
H7 H 0.5177 0.4879 0.1445 0.027 Uiso 1 1 calc R
C8 C 0.62142(14) 0.66253(16) 0.20549(11) 0.0216(3) Uani 1 1 d .
H8 H 0.5840 0.6822 0.2495 0.026 Uiso 1 1 calc R
C9 C 0.71646(12) 0.74851(16) 0.20429(10) 0.0186(3) Uani 1 1 d .
H9 H 0.7452 0.8252 0.2486 0.022 Uiso 1 1 calc R
C10 C 0.77001(12) 0.72289(15) 0.13839(9) 0.0150(3) Uani 1 1 d .
C11 C 0.87700(12) 0.81240(15) 0.13869(10) 0.0146(3) Uani 1 1 d .
H11 H 0.8845 0.9088 0.1731 0.018 Uiso 1 1 calc R
C12 C 0.98995(12) 0.71321(16) 0.17450(9) 0.0151(3) Uani 1 1 d .
C13 C 0.98785(13) 0.61709(16) 0.08941(10) 0.0185(3) Uani 1 1 d .
H13A H 1.0633 0.6255 0.0778 0.022 Uiso 1 1 calc R
H13B H 0.9736 0.5103 0.0995 0.022 Uiso 1 1 calc R
C14 C 0.98974(12) 0.61539(16) 0.25515(10) 0.0170(3) Uani 1 1 d .
C15 C 1.00354(16) 0.61957(19) 0.41085(11) 0.0301(4) Uani 1 1 d .
H15A H 0.9263 0.5739 0.3988 0.045 Uiso 1 1 calc R
H15B H 1.0188 0.6896 0.4623 0.045 Uiso 1 1 calc R
H15C H 1.0635 0.5411 0.4261 0.045 Uiso 1 1 calc R
C16 C 1.09853(13) 0.81245(16) 0.20336(10) 0.0166(3) Uani 1 1 d .
C17 C 1.30517(13) 0.80670(19) 0.24730(11) 0.0247(3) Uani 1 1 d .
H17A H 1.3127 0.8405 0.1892 0.037 Uiso 1 1 calc R
H17B H 1.3702 0.7395 0.2782 0.037 Uiso 1 1 calc R
H17C H 1.3068 0.8936 0.2864 0.037 Uiso 1 1 calc R

loop_
_atom_site_aniso_label
_atom_site_aniso_U_11
_atom_site_aniso_U_22
_atom_site_aniso_U_33
_atom_site_aniso_U_23
_atom_site_aniso_U_13
_atom_site_aniso_U_12
Br1 0.04355(12) 0.01801(9) 0.03095(10) 0.00685(6) 0.01554(8) 0.00547(7)
O1 0.0315(6) 0.0144(5) 0.0318(6) 0.0042(4) 0.0140(5) -0.0001(4)
O2 0.0292(6) 0.0198(5) 0.0167(5) 0.0039(4) 0.0088(5) -0.0007(4)
O3 0.0225(6) 0.0163(5) 0.0261(6) 0.0010(4) 0.0062(5) -0.0033(4)
O4 0.0137(5) 0.0205(6) 0.0306(6) 0.0036(5) 0.0046(5) -0.0019(4)
C1 0.0286(8) 0.0203(8) 0.0200(8) 0.0020(6) 0.0110(7) 0.0020(6)
C2 0.0154(7) 0.0198(7) 0.0159(7) -0.0004(6) 0.0068(6) -0.0006(6)
C3 0.0230(8) 0.0207(8) 0.0150(7) -0.0011(6) 0.0086(6) 0.0008(6)
C4 0.0217(8) 0.0197(7) 0.0180(7) -0.0052(6) 0.0052(6) -0.0001(6)
C5 0.0151(7) 0.0183(7) 0.0171(7) 0.0019(6) 0.0027(6) 0.0032(5)
C6 0.0188(7) 0.0184(7) 0.0215(8) 0.0003(6) 0.0007(6) -0.0006(6)
C7 0.0161(7) 0.0224(8) 0.0271(8) 0.0075(6) 0.0055(6) -0.0013(6)
C8 0.0195(8) 0.0246(8) 0.0226(8) 0.0055(6) 0.0096(6) 0.0043(6)
C9 0.0186(7) 0.0187(7) 0.0173(7) 0.0011(6) 0.0044(6) 0.0021(6)
C10 0.0137(7) 0.0144(7) 0.0158(7) 0.0032(5) 0.0033(6) 0.0024(5)
C11 0.0162(7) 0.0130(6) 0.0149(7) 0.0009(5) 0.0055(6) 0.0012(5)
C12 0.0152(7) 0.0143(7) 0.0157(7) 0.0002(5) 0.0048(6) 0.0009(5)
C13 0.0171(7) 0.0192(7) 0.0204(7) -0.0029(6) 0.0080(6) 0.0007(5)
C14 0.0105(7) 0.0198(7) 0.0208(7) 0.0031(6) 0.0054(6) 0.0025(5)
C15 0.0388(10) 0.0335(9) 0.0202(8) 0.0091(7) 0.0129(7) 0.0000(7)
C16 0.0172(7) 0.0201(7) 0.0132(7) 0.0019(5) 0.0058(6) -0.0003(6)
C17 0.0141(7) 0.0303(8) 0.0270(8) 0.0021(7) 0.0029(7) -0.0045(6)

loop_
_atom_type_symbol
_atom_type_description
_atom_type_scat_dispersion_real
_atom_type_scat_dispersion_imag
_atom_type_scat_source
C C 0.0033 0.0016 'International Tables Vol C Tables 4.2.6.8 and 6.1.1.4'
H H 0.0000 0.0000 'International Tables Vol C Tables 4.2.6.8 and 6.1.1.4'
O O 0.0106 0.0060 'International Tables Vol C Tables 4.2.6.8 and 6.1.1.4'
Br Br -0.2901 2.4595 'International Tables Vol C Tables 4.2.6.8 and 6.1.1.4'

loop_
_geom_angle_atom_site_label_1
_geom_angle_atom_site_label_2
_geom_angle_atom_site_label_3
_geom_angle
C14 O2 C15 115.37(13)
C16 O4 C17 115.68(12)
C2 C1 Br1 123.01(12)
C2 C1 H1 118.5
Br1 C1 H1 118.5
C1 C2 C11 130.98(13)
C1 C2 C3 125.19(14)
C11 C2 C3 103.83(11)
C2 C3 C4 107.79(12)
C2 C3 C13 103.06(12)
C4 C3 C13 111.14(12)
C2 C3 H3 111.5
C4 C3 H3 111.5
C13 C3 H3 111.5
C5 C4 C3 112.32(12)
C5 C4 H4A 109.1
C3 C4 H4A 109.1
C5 C4 H4B 109.1
C3 C4 H4B 109.1
H4A C4 H4B 107.9
C6 C5 C10 118.81(13)
C6 C5 C4 120.14(13)
C10 C5 C4 120.96(13)
C5 C6 C7 120.84(14)
C5 C6 H6 119.6
C7 C6 H6 119.6
C8 C7 C6 120.03(14)
C8 C7 H7 120.0
C6 C7 H7 120.0
C7 C8 C9 119.93(14)
C7 C8 H8 120.0
C9 C8 H8 120.0
C8 C9 C10 120.40(14)
C8 C9 H9 119.8
C10 C9 H9 119.8
C9 C10 C5 119.88(13)
C9 C10 C11 120.81(13)
C5 C10 C11 119.29(12)
C2 C11 C10 107.74(12)
C2 C11 C12 100.73(11)
C10 C11 C12 110.34(11)
C2 C11 H11 112.5
C10 C11 H11 112.5
C12 C11 H11 112.5
C14 C12 C16 109.11(12)
C14 C12 C13 111.74(12)
C16 C12 C13 109.76(11)
C14 C12 C11 112.08(11)
C16 C12 C11 110.06(12)
C13 C12 C11 104.00(11)
C3 C13 C12 105.99(12)
C3 C13 H13A 110.5
C12 C13 H13A 110.5
C3 C13 H13B 110.5
C12 C13 H13B 110.5
H13A C13 H13B 108.7
O1 C14 O2 124.17(14)
O1 C14 C12 125.63(14)
O2 C14 C12 110.19(12)
O2 C15 H15A 109.5
O2 C15 H15B 109.5
H15A C15 H15B 109.5
O2 C15 H15C 109.5
H15A C15 H15C 109.5
H15B C15 H15C 109.5
O3 C16 O4 124.60(13)
O3 C16 C12 125.54(13)
O4 C16 C12 109.84(12)
O4 C17 H17A 109.5
O4 C17 H17B 109.5
H17A C17 H17B 109.5
O4 C17 H17C 109.5
H17A C17 H17C 109.5
H17B C17 H17C 109.5

loop_
_geom_bond_atom_site_label_1
_geom_bond_atom_site_label_2
_geom_bond_distance
Br1 C1 1.9047(17)
O1 C14 1.2038(17)
O2 C14 1.3386(18)
O2 C15 1.4505(18)
O3 C16 1.2037(18)
O4 C16 1.3389(17)
O4 C17 1.4573(17)
C1 C2 1.313(2)
C1 H1 0.9500
C2 C11 1.509(2)
C2 C3 1.511(2)
C3 C4 1.531(2)
C3 C13 1.540(2)
C3 H3 1.0000
C4 C5 1.524(2)
C4 H4A 0.9900
C4 H4B 0.9900
C5 C6 1.391(2)
C5 C10 1.404(2)
C6 C7 1.394(2)
C6 H6 0.9500
C7 C8 1.380(2)
C7 H7 0.9500
C8 C9 1.389(2)
C8 H8 0.9500
C9 C10 1.3952(19)
C9 H9 0.9500
C10 C11 1.521(2)
C11 C12 1.569(2)
C11 H11 1.0000
C12 C14 1.523(2)
C12 C16 1.525(2)
C12 C13 1.564(2)
C13 H13A 0.9900
C13 H13B 0.9900
C15 H15A 0.9800
C15 H15B 0.9800
C15 H15C 0.9800
C17 H17A 0.9800
C17 H17B 0.9800
C17 H17C 0.9800

loop_
_geom_torsion_atom_site_label_1
_geom_torsion_atom_site_label_2
_geom_torsion_atom_site_label_3
_geom_torsion_atom_site_label_4
_geom_torsion
Br1 C1 C2 C11 -0.8(2)
Br1 C1 C2 C3 178.14(11)
C1 C2 C3 C4 -104.29(17)
C11 C2 C3 C4 74.89(14)
C1 C2 C3 C13 138.10(16)
C11 C2 C3 C13 -42.71(14)
C2 C3 C4 C5 -45.81(16)
C13 C3 C4 C5 66.43(16)
C3 C4 C5 C6 -170.60(13)
C3 C4 C5 C10 12.86(19)
C10 C5 C6 C7 3.4(2)
C4 C5 C6 C7 -173.23(14)
C5 C6 C7 C8 -0.8(2)
C6 C7 C8 C9 -1.7(2)
C7 C8 C9 C10 1.6(2)
C8 C9 C10 C5 1.0(2)
C8 C9 C10 C11 -177.65(13)
C6 C5 C10 C9 -3.5(2)
C4 C5 C10 C9 173.12(13)
C6 C5 C10 C11 175.21(13)
C4 C5 C10 C11 -8.2(2)
C1 C2 C11 C10 110.88(18)
C3 C2 C11 C10 -68.24(14)
C1 C2 C11 C12 -133.52(17)
C3 C2 C11 C12 47.36(13)
C9 C10 C11 C2 -145.22(13)
C5 C10 C11 C2 36.13(17)
C9 C10 C11 C12 105.68(15)
C5 C10 C11 C12 -72.96(16)
C2 C11 C12 C14 -154.16(12)
C10 C11 C12 C14 -40.52(16)
C2 C11 C12 C16 84.22(13)
C10 C11 C12 C16 -162.13(11)
C2 C11 C12 C13 -33.29(13)
C10 C11 C12 C13 80.36(13)
C2 C3 C13 C12 20.34(14)
C4 C3 C13 C12 -94.88(14)
C14 C12 C13 C3 129.17(13)
C16 C12 C13 C3 -109.65(13)
C11 C12 C13 C3 8.07(14)
C15 O2 C14 O1 -1.5(2)
C15 O2 C14 C12 177.74(12)
C16 C12 C14 O1 -130.16(15)
C13 C12 C14 O1 -8.6(2)
C11 C12 C14 O1 107.68(16)
C16 C12 C14 O2 50.64(15)
C13 C12 C14 O2 172.19(11)
C11 C12 C14 O2 -71.52(15)
C17 O4 C16 O3 -6.2(2)
C17 O4 C16 C12 172.18(11)
C14 C12 C16 O3 -121.87(15)
C13 C12 C16 O3 115.38(15)
C11 C12 C16 O3 1.49(19)
C14 C12 C16 O4 59.75(15)
C13 C12 C16 O4 -63.00(15)
C11 C12 C16 O4 -176.88(11)
